data_7160692
loop_
_publ_author_name
'Budekhin, Roman A.'
'Sliguzova, Darya Yu'
'Fomenkov, Dmitri I.'
'Baranin, Sergei V.'
'Terent'ev, Alexander O.'

_publ_section_title
;
 Synthesis of unsymmetrical bisperoxides <i>via</i> semicarbazone
 ozonolysis in the presence of hydroperoxides.
;
_journal_issue 36
_journal_name_full 'Organic &amp; biomolecular chemistry'
_journal_page_first 8259
_journal_page_last 8266
_journal_paper_doi 10.1039/d5ob01159k
_journal_volume 23
_journal_year 2025
_chemical_formula_moiety 'C14 H24 O4'
_chemical_formula_sum 'C14 H24 O4'
_chemical_formula_weight 256.33
_space_group_crystal_system monoclinic
_space_group_IT_number 14
_space_group_name_Hall '-P 2yn'
_space_group_name_H-M_alt 'P 1 21/n 1'
_atom_sites_solution_hydrogens mixed
_atom_sites_solution_primary dual
_atom_sites_solution_secondary difmap
_audit_creation_date 2024-12-26
_audit_creation_method
;
Olex2 1.5
(compiled 2024.02.16 svn.r378c4104 for OlexSys, GUI svn.r6928)
;
_audit_update_record
;
2025-06-23 deposited with the CCDC.	2025-08-19 downloaded from the CCDC.
;
_cell_angle_alpha 90
_cell_angle_beta 95.9112(6)
_cell_angle_gamma 90
_cell_formula_units_Z 8
_cell_length_a 6.37131(4)
_cell_length_b 22.56666(17)
_cell_length_c 19.24769(13)
_cell_measurement_reflns_used 29018
_cell_measurement_temperature 100.00(10)
_cell_measurement_theta_max 80.4200
_cell_measurement_theta_min 3.0220
_cell_volume 2752.70(3)
_computing_cell_refinement 'CrysAlisPro 1.171.43.143a (Rigaku OD, 2024)'
_computing_data_collection 'CrysAlisPro system (CCD 43.143a 64-bit (release 25-10-2024))'
_computing_data_reduction 'CrysAlisPro 1.171.43.143a (Rigaku OD, 2024)'
_computing_molecular_graphics 'Olex2 1.5 (Dolomanov et al., 2009)'
_computing_publication_material 'Olex2 1.5 (Dolomanov et al., 2009)'
_computing_structure_refinement 'XL  (Sheldrick, 2008)'
_computing_structure_solution 'SHELXT 2014/5 (Sheldrick, 2014)'
_diffrn_ambient_environment N~2~
_diffrn_ambient_temperature 100.00(10)
_diffrn_detector 'Hybrid Pixel Array Detector'
_diffrn_detector_area_resol_mean 10.0000
_diffrn_detector_type HyPix
_diffrn_measured_fraction_theta_full 1.000
_diffrn_measured_fraction_theta_max 0.998
_diffrn_measurement_details
;
List of Runs (angles in degrees, time in seconds):

  # Type    Start    End  Width  t~exp~   \w     \q     \k     \f   Frames
#--------------------------------------------------------------------------
  1  \w    -80.00  14.00   0.50    0.86    --  -44.24 102.00 -13.00  188
  2  \w      8.00  82.00   0.50    0.86    --   44.24-102.00-115.00  148
  3  \w      8.00  82.00   0.50    0.86    --   44.24-102.00-115.00  148
  4  \w    -81.00 -24.00   0.50    3.44    --  -96.00 102.00 -13.00  114
  5  \w     46.00 107.00   0.50    3.44    --  117.50-102.00-115.00  122
  6  \w    106.00 178.00   0.50    3.44    --  117.50 102.00 -13.00  144
  7  \w    -27.00  35.00   0.50    0.86    --  -44.24  19.00 -30.00  124
  8  \w    -27.00  35.00   0.50    0.86    --  -44.24  19.00  90.00  124
  9  \w     12.00  43.00   0.50    0.86    --   44.24  88.00  92.20   62
 10  \w     34.00  94.00   0.50    0.86    --   44.24-125.00-180.00  120
 11  \w    -34.00  27.00   0.50    0.86    --   44.24 -19.00-150.00  122
 12  \w     12.00  43.00   0.50    0.86    --   44.24  89.00  37.84   62
 13  \w     34.00  94.00   0.50    0.86    --   44.24-125.00-180.00  120
 14  \w    -51.00 -21.00   0.50    3.44    --  -96.00  45.00-180.00   60
 15  \w   -168.00 -85.00   0.50    3.44    --  -96.00-102.00-115.00  166
 16  \w     45.00  71.00   0.50    3.44    --  117.50 -61.00 150.00   52
 17  \w     45.00  71.00   0.50    3.44    --  117.50 -61.00-120.00   52
 18  \w     97.00 178.00   0.50    3.44    --  117.50  61.00 -30.00  162
 19  \w     45.00 149.00   0.50    3.44    --  117.50 -87.00 -76.12  208
 20  \w     98.00 178.00   0.50    3.44    --  117.50  30.00 120.00  160
 21  \w     45.00  71.00   0.50    3.44    --  117.50 -61.00 -60.00   52
 22  \w     47.00 111.00   0.50    3.44    --  117.50-125.00 150.00  128
 23  \w     47.00 111.00   0.50    3.44    --  117.50-125.00   0.00  128
 24  \w     95.00 178.00   0.50    3.44    --  117.50 125.00 120.00  166
 25  \w     98.00 178.00   0.50    3.44    --  117.50  45.00 -60.00  160
 26  \w     47.00 111.00   0.50    3.44    --  117.50-125.00  30.00  128
 27  \w     91.00 142.00   0.50    3.44    --  117.50  77.00-180.00  102
 28  \w    149.00 175.00   0.50    3.44    --  117.50  77.00-180.00   52
 29  \w     49.00  91.00   0.50    3.44    --  117.50-125.00-180.00   84
 30  \w     95.00 147.00   0.50    3.44    --  117.50 125.00-150.00  104
 31  \w     73.00 119.00   0.50    3.44    --  117.50 -83.00-105.36   92
 32  \w     46.00  71.00   0.50    3.44    --  117.50 -77.00 -60.00   50
 33  \w     59.00 102.00   0.50    3.44    --  117.50 -95.00  30.00   86
 34  \w     99.00 130.00   0.50    3.44    --  117.50  30.00   0.00   62
 35  \w    149.00 174.00   0.50    3.44    --  117.50  30.00   0.00   50
 36  \w    120.00 171.00   0.50    3.44    --  117.50  61.00-150.00  102
 37  \w     51.00 101.00   0.50    3.44    --  117.50-102.00-101.87  100
 38  \w     67.00  93.00   0.50    3.44    --  117.50 -95.00-120.00   52
 39  \w     55.00 105.00   0.50    3.44    --  117.50 -77.00  30.00  100
 40  \w     62.00  88.00   0.50    3.44    --  117.50 -95.00  90.00   52
 41  \w     98.00 177.00   0.50    3.44    --  117.50  45.00  60.00  158
 42  \w    100.00 144.00   0.50    3.44    --  117.50 -80.00  86.84   88
 43  \w     47.00  88.00   0.50    3.44    --  117.50 -80.00  86.84   82
 44  \w     53.00  79.00   0.50    3.44    --  117.50-125.00-150.00   52
 45  \w     47.00 107.00   0.50    3.44    --  117.50-104.00 -48.73  120
 46  \w     49.00  90.00   0.50    3.44    --  117.50 -95.00 -90.00   82
 47  \w     98.00 128.00   0.50    3.44    --  117.50  45.00  30.00   60
 48  \w    111.00 137.00   0.50    3.44    --  117.50  30.00-180.00   52
 49  \w    113.00 139.00   0.50    3.44    --  117.50  77.00-150.00   52
 50  \w    104.00 174.00   0.50    3.44    --  117.50  77.00 -90.00  140
 51  \w    133.00 174.00   0.50    3.44    --  117.50  15.00 -30.00   82
 52  \w     90.00 116.00   0.50    3.44    --  117.50  15.00  30.00   52
 53  \w    112.00 150.00   0.50    3.44    --  117.50 -88.00-111.35   76
 54  \w    111.00 148.00   0.50    3.44    --  117.50 -88.00 169.97   74
 55  \w     45.00  70.00   0.50    3.44    --  117.50 -61.00 120.00   50
;
_diffrn_measurement_device 'four-circle diffractometer'
_diffrn_measurement_device_type 'XtaLAB Synergy, Dualflex, HyPix'
_diffrn_measurement_method '\w scans'
_diffrn_orient_matrix_type 'CrysAlisPro convention (1999,Acta A55,543-557)'
_diffrn_orient_matrix_UB_11 0.0573925000
_diffrn_orient_matrix_UB_12 -0.0282879000
_diffrn_orient_matrix_UB_13 -0.0683868000
_diffrn_orient_matrix_UB_21 -0.0493893000
_diffrn_orient_matrix_UB_22 0.0589568000
_diffrn_orient_matrix_UB_23 -0.0386508000
_diffrn_orient_matrix_UB_31 0.2309718000
_diffrn_orient_matrix_UB_32 0.0196267000
_diffrn_orient_matrix_UB_33 0.0174369000
_diffrn_radiation_monochromator mirror
_diffrn_radiation_probe x-ray
_diffrn_radiation_type 'Cu K\a'
_diffrn_radiation_wavelength 1.54184
_diffrn_reflns_av_R_equivalents 0.0273
_diffrn_reflns_av_unetI/netI 0.0161
_diffrn_reflns_Laue_measured_fraction_full 1.000
_diffrn_reflns_Laue_measured_fraction_max 0.998
_diffrn_reflns_limit_h_max 8
_diffrn_reflns_limit_h_min -7
_diffrn_reflns_limit_k_max 28
_diffrn_reflns_limit_k_min -28
_diffrn_reflns_limit_l_max 24
_diffrn_reflns_limit_l_min -24
_diffrn_reflns_number 44051
_diffrn_reflns_point_group_measured_fraction_full 1.000
_diffrn_reflns_point_group_measured_fraction_max 0.998
_diffrn_reflns_theta_full 67.684
_diffrn_reflns_theta_max 80.798
_diffrn_reflns_theta_min 3.027
_diffrn_source 'micro-focus sealed X-ray tube'
_diffrn_source_type 'PhotonJet (Cu) X-ray Source'
_exptl_absorpt_coefficient_mu 0.724
_exptl_absorpt_correction_T_max 1.000
_exptl_absorpt_correction_T_min 0.543
_exptl_absorpt_correction_type gaussian
_exptl_absorpt_process_details
;
CrysAlisPro 1.171.43.143a (Rigaku Oxford Diffraction, 2024)
Numerical absorption correction based on gaussian integration over
a multifaceted crystal model
Empirical absorption correction using spherical harmonics,
implemented in SCALE3 ABSPACK scaling algorithm.
;
_exptl_crystal_colour 'clear colourless'
_exptl_crystal_density_diffrn 1.237
_exptl_crystal_density_method 'not measured'
_exptl_crystal_description needle
_exptl_crystal_F_000 1120
_exptl_crystal_size_max 0.57
_exptl_crystal_size_mid 0.13
_exptl_crystal_size_min 0.09
_refine_diff_density_max 0.309
_refine_diff_density_min -0.255
_refine_diff_density_rms 0.048
_refine_ls_extinction_method none
_refine_ls_goodness_of_fit_ref 1.118
_refine_ls_hydrogen_treatment mixed
_refine_ls_matrix_type full
_refine_ls_number_parameters 339
_refine_ls_number_reflns 6027
_refine_ls_number_restraints 0
_refine_ls_restrained_S_all 1.118
_refine_ls_R_factor_all 0.0390
_refine_ls_R_factor_gt 0.0372
_refine_ls_shift/su_max 0.001
_refine_ls_shift/su_mean 0.000
_refine_ls_structure_factor_coef Fsqd
_refine_ls_weighting_details 'w=1/[\s^2^(Fo^2^)+(0.0567P)^2^+0.6406P] where P=(Fo^2^+2Fc^2^)/3'
_refine_ls_weighting_scheme calc
_refine_ls_wR_factor_gt 0.1103
_refine_ls_wR_factor_ref 0.1117
_reflns_Friedel_coverage 0.000
_reflns_number_gt 5586
_reflns_number_total 6027
_reflns_threshold_expression 'I > 2\s(I)'
_cod_data_source_file d5ob01159k3.cif
_cod_data_source_block 24pnv_r05_g
_cod_depositor_comments 'Adding full bibliography for 7160692.cif.'
_cod_database_code 7160692
_shelx_shelxl_version_number 2018/3
_chemical_oxdiff_formula 'C14 H24 O4'
_chemical_oxdiff_usercomment DS-153
_shelx_space_group_comment
;
The symmetry employed for this shelxl refinement is uniquely defined
by the following loop, which should always be used as a source of
symmetry information in preference to the above space-group names.
They are only intended as comments.
;
_shelx_estimated_absorpt_t_max 0.938
_shelx_estimated_absorpt_t_min 0.683
_olex2_refinement_description
;
1. Fixed Uiso
 At 1.2 times of:
  All C(H) groups, All C(H,H) groups
 At 1.5 times of:
  All C(H,H,H) groups
2.a Ternary CH refined with riding coordinates:
 C2A(H1), C4A(H4A), C6A(H6A), C9A(H9A), C2B(H2C), C4B(H4B), C6B(H6B), C9B(H9B)
2.b Secondary CH2 refined with riding coordinates:
 C3A(H3A,H3B), C5A(H5A,H5B), C7A(H7A,H7B), C8A(H8A,H8B), C10A(H10A,H10B),
 C3B(H3C,H3D), C5B(H5C,H5D), C7B(H7C,H7D), C8B(H8C,H8D), C10B(H10C,H10D)
2.c Idealised Me refined as rotating group:
 C12A(H12A,H12B,H12C), C13A(H13A,H13B,H13C), C14A(H14A,H14B,H14C), C12B(H12D,
 H12E,H12F), C13B(H13D,H13E,H13F), C14B(H14D,H14E,H14F)
;
_olex2_submission_special_instructions 'No special instructions were received'
_oxdiff_exptl_absorpt_empirical_details
;
Empirical correction (ABSPACK) includes:
- Absorption correction using spherical harmonics
- Frame scaling
;
_oxdiff_exptl_absorpt_empirical_full_max 1.261
_oxdiff_exptl_absorpt_empirical_full_min 0.747

loop_
_space_group_symop_operation_xyz
'x, y, z'
'-x+1/2, y+1/2, -z+1/2'
'-x, -y, -z'
'x-1/2, -y-1/2, z-1/2'

loop_
_atom_site_label
_atom_site_type_symbol
_atom_site_fract_x
_atom_site_fract_y
_atom_site_fract_z
_atom_site_U_iso_or_equiv
_atom_site_adp_type
_atom_site_occupancy
_atom_site_site_symmetry_order
_atom_site_calc_flag
_atom_site_refinement_flags_posn
_atom_site_refinement_flags_adp
_atom_site_refinement_flags_occupancy
_atom_site_disorder_assembly
_atom_site_disorder_group
O1A O 0.79239(10) 0.45080(3) 0.27745(3) 0.01531(14) Uani 1 1 d . . . . .
O2A O 0.89473(11) 0.48165(3) 0.22320(4) 0.01939(15) Uani 1 1 d . . . . .
H2A H 1.005(3) 0.4975(8) 0.2476(9) 0.043(4) Uiso 1 1 d . . . . .
O3A O 0.79614(9) 0.36577(3) 0.20801(3) 0.01522(15) Uani 1 1 d . . . . .
O4A O 0.56311(10) 0.36789(3) 0.19207(3) 0.01734(15) Uani 1 1 d . . . . .
C1A C 0.84167(13) 0.38884(4) 0.27571(4) 0.01315(18) Uani 1 1 d . . . . .
C2A C 0.70888(13) 0.36107(4) 0.32953(5) 0.01440(18) Uani 1 1 d . . . . .
H1 H 0.556103 0.369777 0.316278 0.017 Uiso 1 1 calc R U . . .
C3A C 0.74505(14) 0.29375(4) 0.32976(5) 0.01760(19) Uani 1 1 d . . . . .
H3A H 0.701101 0.277421 0.282772 0.021 Uiso 1 1 calc R U . . .
H3B H 0.658610 0.274733 0.363403 0.021 Uiso 1 1 calc R U . . .
C4A C 0.97971(14) 0.28018(4) 0.35032(5) 0.01831(19) Uani 1 1 d . . . . .
H4A H 1.002248 0.236321 0.350830 0.022 Uiso 1 1 calc R U . . .
C5A C 1.11270(14) 0.30882(4) 0.29721(5) 0.01726(19) Uani 1 1 d . . . . .
H5A H 1.072095 0.292040 0.250218 0.021 Uiso 1 1 calc R U . . .
H5B H 1.263935 0.300132 0.310261 0.021 Uiso 1 1 calc R U . . .
C6A C 1.07751(13) 0.37624(4) 0.29567(5) 0.01431(18) Uani 1 1 d . . . . .
H6A H 1.163371 0.394970 0.260948 0.017 Uiso 1 1 calc R U . . .
C7A C 0.77687(14) 0.38597(4) 0.40282(5) 0.01690(19) Uani 1 1 d . . . . .
H7A H 0.752506 0.429294 0.403205 0.020 Uiso 1 1 calc R U . . .
H7B H 0.691733 0.367541 0.437234 0.020 Uiso 1 1 calc R U . . .
C8A C 1.04738(15) 0.30562(4) 0.42324(5) 0.0196(2) Uani 1 1 d . . . . .
H8A H 0.964134 0.286862 0.457961 0.024 Uiso 1 1 calc R U . . .
H8B H 1.198373 0.296864 0.436658 0.024 Uiso 1 1 calc R U . . .
C9A C 1.01193(14) 0.37284(4) 0.42286(5) 0.01650(19) Uani 1 1 d . . . . .
H9A H 1.056507 0.389316 0.470324 0.020 Uiso 1 1 calc R U . . .
C10A C 1.14052(13) 0.40217(4) 0.36899(5) 0.01600(18) Uani 1 1 d . . . . .
H10A H 1.292873 0.395425 0.382356 0.019 Uiso 1 1 calc R U . . .
H10B H 1.114903 0.445447 0.368316 0.019 Uiso 1 1 calc R U . . .
C11A C 0.51829(14) 0.37009(4) 0.11683(5) 0.01686(19) Uani 1 1 d . . . . .
C12A C 0.27712(15) 0.36892(5) 0.10945(5) 0.0246(2) Uani 1 1 d . . . . .
H12A H 0.228531 0.332553 0.130566 0.037 Uiso 1 1 calc R U . . .
H12B H 0.223953 0.370041 0.059849 0.037 Uiso 1 1 calc R U . . .
H12C H 0.224269 0.403418 0.133219 0.037 Uiso 1 1 calc R U . . .
C13A C 0.60885(16) 0.31554(5) 0.08393(5) 0.0241(2) Uani 1 1 d . . . . .
H13A H 0.763259 0.317915 0.089004 0.036 Uiso 1 1 calc R U . . .
H13B H 0.557034 0.313833 0.034229 0.036 Uiso 1 1 calc R U . . .
H13C H 0.564479 0.279809 0.107391 0.036 Uiso 1 1 calc R U . . .
C14A C 0.60226(16) 0.42711(5) 0.08770(5) 0.0219(2) Uani 1 1 d . . . . .
H14A H 0.542961 0.461217 0.110410 0.033 Uiso 1 1 calc R U . . .
H14B H 0.561412 0.428951 0.037249 0.033 Uiso 1 1 calc R U . . .
H14C H 0.756459 0.427848 0.096690 0.033 Uiso 1 1 calc R U . . .
O1B O 0.29273(10) 0.52331(3) 0.27897(3) 0.01556(15) Uani 1 1 d . . . . .
O2B O 0.39368(11) 0.49285(3) 0.22407(4) 0.01939(16) Uani 1 1 d . . . . .
H2B H 0.508(3) 0.4782(7) 0.2476(8) 0.038(4) Uiso 1 1 d . . . . .
O3B O 0.29887(9) 0.60878(3) 0.21048(3) 0.01484(14) Uani 1 1 d . . . . .
O4B O 0.06580(9) 0.60702(3) 0.19439(3) 0.01713(15) Uani 1 1 d . . . . .
C1B C 0.34376(13) 0.58523(4) 0.27793(5) 0.01339(18) Uani 1 1 d . . . . .
C2B C 0.21169(13) 0.61284(4) 0.33207(5) 0.01470(18) Uani 1 1 d . . . . .
H2C H 0.058733 0.604436 0.318741 0.018 Uiso 1 1 calc R U . . .
C3B C 0.24925(14) 0.68016(4) 0.33284(5) 0.01787(19) Uani 1 1 d . . . . .
H3C H 0.205395 0.696807 0.286003 0.021 Uiso 1 1 calc R U . . .
H3D H 0.163403 0.699107 0.366695 0.021 Uiso 1 1 calc R U . . .
C4B C 0.48418(14) 0.69326(4) 0.35337(5) 0.01813(19) Uani 1 1 d . . . . .
H4B H 0.507656 0.737081 0.354190 0.022 Uiso 1 1 calc R U . . .
C5B C 0.61663(14) 0.66466(4) 0.30006(5) 0.01691(19) Uani 1 1 d . . . . .
H5C H 0.768054 0.673024 0.313197 0.020 Uiso 1 1 calc R U . . .
H5D H 0.576483 0.681719 0.253183 0.020 Uiso 1 1 calc R U . . .
C6B C 0.57974(13) 0.59731(4) 0.29808(5) 0.01403(18) Uani 1 1 d . . . . .
H6B H 0.665228 0.578583 0.263244 0.017 Uiso 1 1 calc R U . . .
C7B C 0.27887(14) 0.58749(4) 0.40510(5) 0.01760(19) Uani 1 1 d . . . . .
H7C H 0.193776 0.605816 0.439596 0.021 Uiso 1 1 calc R U . . .
H7D H 0.253766 0.544192 0.405110 0.021 Uiso 1 1 calc R U . . .
C8B C 0.55187(15) 0.66732(4) 0.42612(5) 0.0197(2) Uani 1 1 d . . . . .
H8C H 0.703305 0.675603 0.439361 0.024 Uiso 1 1 calc R U . . .
H8D H 0.469886 0.686213 0.461091 0.024 Uiso 1 1 calc R U . . .
C9B C 0.51393(14) 0.60021(4) 0.42546(5) 0.01693(19) Uani 1 1 d . . . . .
H9B H 0.557996 0.583448 0.472814 0.020 Uiso 1 1 calc R U . . .
C10B C 0.64205(14) 0.57090(4) 0.37124(5) 0.01644(18) Uani 1 1 d . . . . .
H10C H 0.615406 0.527671 0.370225 0.020 Uiso 1 1 calc R U . . .
H10D H 0.794556 0.577313 0.384666 0.020 Uiso 1 1 calc R U . . .
C11B C 0.02143(14) 0.60616(4) 0.11910(5) 0.01665(19) Uani 1 1 d . . . . .
C12B C -0.21938(15) 0.60859(5) 0.11161(5) 0.0246(2) Uani 1 1 d . . . . .
H12D H -0.274615 0.574384 0.135292 0.037 Uiso 1 1 calc R U . . .
H12E H -0.272400 0.607726 0.061989 0.037 Uiso 1 1 calc R U . . .
H12F H -0.265649 0.645213 0.132762 0.037 Uiso 1 1 calc R U . . .
C13B C 0.10168(16) 0.54925(5) 0.08870(5) 0.0227(2) Uani 1 1 d . . . . .
H13D H 0.255677 0.547470 0.098089 0.034 Uiso 1 1 calc R U . . .
H13E H 0.062016 0.548525 0.038143 0.034 Uiso 1 1 calc R U . . .
H13F H 0.039043 0.515085 0.110289 0.034 Uiso 1 1 calc R U . . .
C14B C 0.11629(16) 0.66076(5) 0.08754(5) 0.0232(2) Uani 1 1 d . . . . .
H14D H 0.076631 0.696275 0.112417 0.035 Uiso 1 1 calc R U . . .
H14E H 0.062820 0.663933 0.038092 0.035 Uiso 1 1 calc R U . . .
H14F H 0.270363 0.657133 0.091855 0.035 Uiso 1 1 calc R U . . .

loop_
_atom_site_aniso_label
_atom_site_aniso_U_11
_atom_site_aniso_U_22
_atom_site_aniso_U_33
_atom_site_aniso_U_23
_atom_site_aniso_U_13
_atom_site_aniso_U_12
O1A 0.0145(3) 0.0145(3) 0.0174(3) 0.0027(2) 0.0041(2) -0.0001(2)
O2A 0.0175(3) 0.0210(3) 0.0196(3) 0.0067(3) 0.0012(3) -0.0068(3)
O3A 0.0090(3) 0.0226(3) 0.0138(3) -0.0020(2) -0.0002(2) 0.0002(2)
O4A 0.0089(3) 0.0290(4) 0.0138(3) 0.0004(2) -0.0006(2) -0.0010(2)
C1A 0.0125(4) 0.0143(4) 0.0125(4) -0.0005(3) 0.0009(3) 0.0001(3)
C2A 0.0114(4) 0.0168(4) 0.0152(4) 0.0014(3) 0.0022(3) -0.0006(3)
C3A 0.0162(4) 0.0172(4) 0.0190(4) 0.0026(3) 0.0000(3) -0.0029(3)
C4A 0.0181(4) 0.0148(4) 0.0212(4) 0.0012(3) -0.0019(3) 0.0008(3)
C5A 0.0141(4) 0.0186(4) 0.0188(4) -0.0030(3) 0.0001(3) 0.0033(3)
C6A 0.0110(4) 0.0168(4) 0.0152(4) -0.0005(3) 0.0018(3) 0.0001(3)
C7A 0.0150(4) 0.0217(4) 0.0144(4) 0.0000(3) 0.0036(3) 0.0010(3)
C8A 0.0189(4) 0.0216(5) 0.0175(4) 0.0034(4) -0.0022(3) 0.0013(3)
C9A 0.0153(4) 0.0204(5) 0.0135(4) -0.0010(3) 0.0003(3) 0.0000(3)
C10A 0.0122(4) 0.0184(4) 0.0171(4) -0.0020(3) 0.0003(3) -0.0009(3)
C11A 0.0156(4) 0.0222(5) 0.0124(4) -0.0003(3) -0.0005(3) -0.0024(3)
C12A 0.0158(4) 0.0402(6) 0.0171(4) 0.0006(4) -0.0020(3) -0.0034(4)
C13A 0.0269(5) 0.0238(5) 0.0214(5) -0.0044(4) 0.0024(4) -0.0016(4)
C14A 0.0241(5) 0.0223(5) 0.0188(4) 0.0032(4) -0.0002(4) -0.0028(4)
O1B 0.0144(3) 0.0149(3) 0.0178(3) -0.0024(2) 0.0038(2) -0.0006(2)
O2B 0.0171(3) 0.0207(3) 0.0202(3) -0.0066(3) 0.0011(3) 0.0053(3)
O3B 0.0084(3) 0.0219(3) 0.0138(3) 0.0013(2) -0.0006(2) -0.0010(2)
O4B 0.0084(3) 0.0286(4) 0.0140(3) -0.0007(2) -0.0010(2) 0.0004(2)
C1B 0.0118(4) 0.0148(4) 0.0134(4) -0.0001(3) 0.0007(3) -0.0006(3)
C2B 0.0107(4) 0.0185(4) 0.0150(4) -0.0019(3) 0.0020(3) 0.0000(3)
C3B 0.0158(4) 0.0182(4) 0.0193(4) -0.0032(3) 0.0006(3) 0.0025(3)
C4B 0.0173(4) 0.0159(4) 0.0207(4) -0.0020(3) -0.0008(3) -0.0010(3)
C5B 0.0141(4) 0.0177(4) 0.0187(4) 0.0017(3) 0.0003(3) -0.0031(3)
C6B 0.0104(4) 0.0174(4) 0.0143(4) 0.0002(3) 0.0015(3) -0.0005(3)
C7B 0.0149(4) 0.0240(5) 0.0144(4) -0.0002(3) 0.0036(3) -0.0019(3)
C8B 0.0183(4) 0.0232(5) 0.0170(4) -0.0047(4) -0.0013(3) -0.0018(3)
C9B 0.0148(4) 0.0229(5) 0.0128(4) 0.0010(3) 0.0001(3) -0.0008(3)
C10B 0.0124(4) 0.0191(4) 0.0174(4) 0.0017(3) -0.0003(3) 0.0003(3)
C11B 0.0156(4) 0.0220(5) 0.0119(4) 0.0006(3) -0.0010(3) -0.0016(3)
C12B 0.0154(4) 0.0395(6) 0.0178(5) 0.0024(4) -0.0028(3) -0.0012(4)
C13B 0.0262(5) 0.0228(5) 0.0187(4) -0.0040(4) 0.0013(4) -0.0014(4)
C14B 0.0234(5) 0.0233(5) 0.0222(5) 0.0049(4) -0.0008(4) -0.0027(4)

loop_
_atom_type_symbol
_atom_type_description
_atom_type_scat_dispersion_real
_atom_type_scat_dispersion_imag
_atom_type_scat_source
C C 0.0181 0.0091 'International Tables Vol C Tables 4.2.6.8 and 6.1.1.4'
H H 0.0000 0.0000 'International Tables Vol C Tables 4.2.6.8 and 6.1.1.4'
O O 0.0492 0.0322 'International Tables Vol C Tables 4.2.6.8 and 6.1.1.4'

loop_
_exptl_crystal_face_index_h
_exptl_crystal_face_index_k
_exptl_crystal_face_index_l
_exptl_crystal_face_perp_dist
0 1 -1 0.0650
0 -1 1 0.0573
1 1 0 0.3289
-1 -1 0 0.1920
0 0 -1 0.0747
0 0 1 0.0519
0 1 0 0.0447
0 -1 0 0.0429
0 1 1 0.0399
0 -1 -1 0.0544

loop_
_geom_angle_atom_site_label_1
_geom_angle_atom_site_label_2
_geom_angle_atom_site_label_3
_geom_angle
_geom_angle_site_symmetry_1
_geom_angle_site_symmetry_3
_geom_angle_publ_flag
C1A O1A O2A 109.42(6) . . ?
O1A O2A H2A 101.7(11) . . ?
C1A O3A O4A 106.62(6) . . ?
C11A O4A O3A 107.32(6) . . ?
O1A C1A C2A 104.17(7) . . ?
O1A C1A C6A 112.63(7) . . ?
O3A C1A O1A 110.97(7) . . ?
O3A C1A C2A 113.49(7) . . ?
O3A C1A C6A 105.43(7) . . ?
C2A C1A C6A 110.34(7) . . ?
C1A C2A H1 109.7 . . ?
C1A C2A C7A 110.27(7) . . ?
C3A C2A C1A 108.20(7) . . ?
C3A C2A H1 109.7 . . ?
C3A C2A C7A 109.30(7) . . ?
C7A C2A H1 109.7 . . ?
C2A C3A H3A 109.7 . . ?
C2A C3A H3B 109.7 . . ?
C2A C3A C4A 109.83(7) . . ?
H3A C3A H3B 108.2 . . ?
C4A C3A H3A 109.7 . . ?
C4A C3A H3B 109.7 . . ?
C3A C4A H4A 109.5 . . ?
C5A C4A C3A 109.47(7) . . ?
C5A C4A H4A 109.5 . . ?
C5A C4A C8A 109.19(8) . . ?
C8A C4A C3A 109.55(8) . . ?
C8A C4A H4A 109.5 . . ?
C4A C5A H5A 109.7 . . ?
C4A C5A H5B 109.7 . . ?
C4A C5A C6A 109.86(7) . . ?
H5A C5A H5B 108.2 . . ?
C6A C5A H5A 109.7 . . ?
C6A C5A H5B 109.7 . . ?
C1A C6A H6A 110.0 . . ?
C1A C6A C10A 108.29(7) . . ?
C5A C6A C1A 108.93(7) . . ?
C5A C6A H6A 110.0 . . ?
C5A C6A C10A 109.52(7) . . ?
C10A C6A H6A 110.0 . . ?
C2A C7A H7A 109.8 . . ?
C2A C7A H7B 109.8 . . ?
H7A C7A H7B 108.2 . . ?
C9A C7A C2A 109.57(7) . . ?
C9A C7A H7A 109.8 . . ?
C9A C7A H7B 109.8 . . ?
C4A C8A H8A 109.7 . . ?
C4A C8A H8B 109.7 . . ?
H8A C8A H8B 108.2 . . ?
C9A C8A C4A 109.75(7) . . ?
C9A C8A H8A 109.7 . . ?
C9A C8A H8B 109.7 . . ?
C7A C9A H9A 109.6 . . ?
C8A C9A C7A 109.34(7) . . ?
C8A C9A H9A 109.6 . . ?
C8A C9A C10A 109.93(7) . . ?
C10A C9A C7A 108.74(7) . . ?
C10A C9A H9A 109.6 . . ?
C6A C10A H10A 109.6 . . ?
C6A C10A H10B 109.6 . . ?
C9A C10A C6A 110.33(7) . . ?
C9A C10A H10A 109.6 . . ?
C9A C10A H10B 109.6 . . ?
H10A C10A H10B 108.1 . . ?
O4A C11A C12A 100.67(7) . . ?
O4A C11A C13A 110.11(8) . . ?
O4A C11A C14A 110.90(8) . . ?
C13A C11A C12A 111.55(8) . . ?
C14A C11A C12A 111.61(8) . . ?
C14A C11A C13A 111.53(8) . . ?
C11A C12A H12A 109.5 . . ?
C11A C12A H12B 109.5 . . ?
C11A C12A H12C 109.5 . . ?
H12A C12A H12B 109.5 . . ?
H12A C12A H12C 109.5 . . ?
H12B C12A H12C 109.5 . . ?
C11A C13A H13A 109.5 . . ?
C11A C13A H13B 109.5 . . ?
C11A C13A H13C 109.5 . . ?
H13A C13A H13B 109.5 . . ?
H13A C13A H13C 109.5 . . ?
H13B C13A H13C 109.5 . . ?
C11A C14A H14A 109.5 . . ?
C11A C14A H14B 109.5 . . ?
C11A C14A H14C 109.5 . . ?
H14A C14A H14B 109.5 . . ?
H14A C14A H14C 109.5 . . ?
H14B C14A H14C 109.5 . . ?
C1B O1B O2B 109.28(6) . . ?
O1B O2B H2B 101.8(10) . . ?
C1B O3B O4B 106.64(6) . . ?
C11B O4B O3B 107.27(6) . . ?
O1B C1B C2B 104.15(7) . . ?
O1B C1B C6B 112.71(7) . . ?
O3B C1B O1B 110.88(7) . . ?
O3B C1B C2B 113.56(7) . . ?
O3B C1B C6B 105.47(7) . . ?
C2B C1B C6B 110.27(7) . . ?
C1B C2B H2C 109.7 . . ?
C1B C2B C3B 108.14(7) . . ?
C3B C2B H2C 109.7 . . ?
C7B C2B C1B 110.42(7) . . ?
C7B C2B H2C 109.7 . . ?
C7B C2B C3B 109.30(7) . . ?
C2B C3B H3C 109.7 . . ?
C2B C3B H3D 109.7 . . ?
H3C C3B H3D 108.2 . . ?
C4B C3B C2B 109.82(7) . . ?
C4B C3B H3C 109.7 . . ?
C4B C3B H3D 109.7 . . ?
C3B C4B H4B 109.5 . . ?
C3B C4B C8B 109.59(8) . . ?
C5B C4B C3B 109.57(7) . . ?
C5B C4B H4B 109.5 . . ?
C5B C4B C8B 109.05(8) . . ?
C8B C4B H4B 109.5 . . ?
C4B C5B H5C 109.7 . . ?
C4B C5B H5D 109.7 . . ?
C4B C5B C6B 109.80(7) . . ?
H5C C5B H5D 108.2 . . ?
C6B C5B H5C 109.7 . . ?
C6B C5B H5D 109.7 . . ?
C1B C6B H6B 110.0 . . ?
C1B C6B C10B 108.34(7) . . ?
C5B C6B C1B 108.93(7) . . ?
C5B C6B H6B 110.0 . . ?
C5B C6B C10B 109.56(7) . . ?
C10B C6B H6B 110.0 . . ?
C2B C7B H7C 109.7 . . ?
C2B C7B H7D 109.7 . . ?
H7C C7B H7D 108.2 . . ?
C9B C7B C2B 109.65(7) . . ?
C9B C7B H7C 109.7 . . ?
C9B C7B H7D 109.7 . . ?
C4B C8B H8C 109.7 . . ?
C4B C8B H8D 109.7 . . ?
H8C C8B H8D 108.2 . . ?
C9B C8B C4B 109.83(7) . . ?
C9B C8B H8C 109.7 . . ?
C9B C8B H8D 109.7 . . ?
C7B C9B H9B 109.7 . . ?
C7B C9B C10B 108.55(7) . . ?
C8B C9B C7B 109.60(8) . . ?
C8B C9B H9B 109.7 . . ?
C8B C9B C10B 109.63(7) . . ?
C10B C9B H9B 109.7 . . ?
C6B C10B H10C 109.6 . . ?
C6B C10B H10D 109.6 . . ?
C9B C10B C6B 110.38(7) . . ?
C9B C10B H10C 109.6 . . ?
C9B C10B H10D 109.6 . . ?
H10C C10B H10D 108.1 . . ?
O4B C11B C12B 100.64(7) . . ?
O4B C11B C13B 110.94(8) . . ?
O4B C11B C14B 110.07(8) . . ?
C13B C11B C12B 111.60(8) . . ?
C13B C11B C14B 111.47(8) . . ?
C14B C11B C12B 111.65(8) . . ?
C11B C12B H12D 109.5 . . ?
C11B C12B H12E 109.5 . . ?
C11B C12B H12F 109.5 . . ?
H12D C12B H12E 109.5 . . ?
H12D C12B H12F 109.5 . . ?
H12E C12B H12F 109.5 . . ?
C11B C13B H13D 109.5 . . ?
C11B C13B H13E 109.5 . . ?
C11B C13B H13F 109.5 . . ?
H13D C13B H13E 109.5 . . ?
H13D C13B H13F 109.5 . . ?
H13E C13B H13F 109.5 . . ?
C11B C14B H14D 109.5 . . ?
C11B C14B H14E 109.5 . . ?
C11B C14B H14F 109.5 . . ?
H14D C14B H14E 109.5 . . ?
H14D C14B H14F 109.5 . . ?
H14E C14B H14F 109.5 . . ?

loop_
_geom_bond_atom_site_label_1
_geom_bond_atom_site_label_2
_geom_bond_distance
_geom_bond_site_symmetry_2
_geom_bond_publ_flag
O1A O2A 1.4630(9) . ?
O1A C1A 1.4343(10) . ?
O2A H2A 0.879(18) . ?
O3A O4A 1.4856(8) . ?
O3A C1A 1.4054(10) . ?
O4A C11A 1.4477(11) . ?
C1A C2A 1.5369(12) . ?
C1A C6A 1.5387(11) . ?
C2A H1 1.0000 . ?
C2A C3A 1.5365(12) . ?
C2A C7A 1.5386(12) . ?
C3A H3A 0.9900 . ?
C3A H3B 0.9900 . ?
C3A C4A 1.5375(12) . ?
C4A H4A 1.0000 . ?
C4A C5A 1.5360(13) . ?
C4A C8A 1.5365(13) . ?
C5A H5A 0.9900 . ?
C5A H5B 0.9900 . ?
C5A C6A 1.5377(12) . ?
C6A H6A 1.0000 . ?
C6A C10A 1.5423(12) . ?
C7A H7A 0.9900 . ?
C7A H7B 0.9900 . ?
C7A C9A 1.5364(12) . ?
C8A H8A 0.9900 . ?
C8A H8B 0.9900 . ?
C8A C9A 1.5336(13) . ?
C9A H9A 1.0000 . ?
C9A C10A 1.5360(12) . ?
C10A H10A 0.9900 . ?
C10A H10B 0.9900 . ?
C11A C12A 1.5287(12) . ?
C11A C13A 1.5247(13) . ?
C11A C14A 1.5225(13) . ?
C12A H12A 0.9800 . ?
C12A H12B 0.9800 . ?
C12A H12C 0.9800 . ?
C13A H13A 0.9800 . ?
C13A H13B 0.9800 . ?
C13A H13C 0.9800 . ?
C14A H14A 0.9800 . ?
C14A H14B 0.9800 . ?
C14A H14C 0.9800 . ?
O1B O2B 1.4638(9) . ?
O1B C1B 1.4352(11) . ?
O2B H2B 0.879(17) . ?
O3B O4B 1.4859(8) . ?
O3B C1B 1.4048(10) . ?
O4B C11B 1.4479(11) . ?
C1B C2B 1.5371(12) . ?
C1B C6B 1.5379(11) . ?
C2B H2C 1.0000 . ?
C2B C3B 1.5378(13) . ?
C2B C7B 1.5369(12) . ?
C3B H3C 0.9900 . ?
C3B H3D 0.9900 . ?
C3B C4B 1.5369(12) . ?
C4B H4B 1.0000 . ?
C4B C5B 1.5362(13) . ?
C4B C8B 1.5379(13) . ?
C5B H5C 0.9900 . ?
C5B H5D 0.9900 . ?
C5B C6B 1.5378(12) . ?
C6B H6B 1.0000 . ?
C6B C10B 1.5431(12) . ?
C7B H7C 0.9900 . ?
C7B H7D 0.9900 . ?
C7B C9B 1.5356(12) . ?
C8B H8C 0.9900 . ?
C8B H8D 0.9900 . ?
C8B C9B 1.5336(13) . ?
C9B H9B 1.0000 . ?
C9B C10B 1.5389(12) . ?
C10B H10C 0.9900 . ?
C10B H10D 0.9900 . ?
C11B C12B 1.5271(12) . ?
C11B C13B 1.5216(13) . ?
C11B C14B 1.5257(13) . ?
C12B H12D 0.9800 . ?
C12B H12E 0.9800 . ?
C12B H12F 0.9800 . ?
C13B H13D 0.9800 . ?
C13B H13E 0.9800 . ?
C13B H13F 0.9800 . ?
C14B H14D 0.9800 . ?
C14B H14E 0.9800 . ?
C14B H14F 0.9800 . ?

loop_
_geom_hbond_atom_site_label_D
_geom_hbond_atom_site_label_H
_geom_hbond_atom_site_label_A
_geom_hbond_distance_DH
_geom_hbond_distance_HA
_geom_hbond_distance_DA
_geom_hbond_angle_DHA
_geom_hbond_site_symmetry_A
_geom_hbond_publ_flag
O2A H2A O1B 0.879(18) 1.960(18) 2.8118(9) 162.9(16) 1_655 yes
O2B H2B O1A 0.879(17) 1.947(17) 2.8056(9) 164.9(15) . yes

loop_
_geom_torsion_atom_site_label_1
_geom_torsion_atom_site_label_2
_geom_torsion_atom_site_label_3
_geom_torsion_atom_site_label_4
_geom_torsion
_geom_torsion_site_symmetry_1
_geom_torsion_site_symmetry_2
_geom_torsion_site_symmetry_3
_geom_torsion_site_symmetry_4
_geom_torsion_publ_flag
O1A C1A C2A C3A 178.06(7) . . . . ?
O1A C1A C2A C7A -62.45(9) . . . . ?
O1A C1A C6A C5A 176.21(7) . . . . ?
O1A C1A C6A C10A 57.17(9) . . . . ?
O2A O1A C1A O3A -52.18(8) . . . . ?
O2A O1A C1A C2A -174.66(6) . . . . ?
O2A O1A C1A C6A 65.76(8) . . . . ?
O3A O4A C11A C12A 177.30(7) . . . . ?
O3A O4A C11A C13A 59.46(9) . . . . ?
O3A O4A C11A C14A -64.46(9) . . . . ?
O3A C1A C2A C3A 57.25(9) . . . . ?
O3A C1A C2A C7A 176.74(7) . . . . ?
O3A C1A C6A C5A -62.63(9) . . . . ?
O3A C1A C6A C10A 178.33(7) . . . . ?
O4A O3A C1A O1A -67.29(8) . . . . ?
O4A O3A C1A C2A 49.61(9) . . . . ?
O4A O3A C1A C6A 170.48(6) . . . . ?
C1A O3A O4A C11A 155.17(7) . . . . ?
C1A C2A C3A C4A 60.54(9) . . . . ?
C1A C2A C7A C9A -58.78(10) . . . . ?
C1A C6A C10A C9A 60.68(9) . . . . ?
C2A C1A C6A C5A 60.27(9) . . . . ?
C2A C1A C6A C10A -58.77(9) . . . . ?
C2A C3A C4A C5A -60.39(10) . . . . ?
C2A C3A C4A C8A 59.31(10) . . . . ?
C2A C7A C9A C8A -60.31(10) . . . . ?
C2A C7A C9A C10A 59.74(9) . . . . ?
C3A C2A C7A C9A 60.04(9) . . . . ?
C3A C4A C5A C6A 59.41(9) . . . . ?
C3A C4A C8A C9A -59.50(10) . . . . ?
C4A C5A C6A C1A -59.04(9) . . . . ?
C4A C5A C6A C10A 59.23(9) . . . . ?
C4A C8A C9A C7A 60.02(10) . . . . ?
C4A C8A C9A C10A -59.29(9) . . . . ?
C5A C4A C8A C9A 60.37(10) . . . . ?
C5A C6A C10A C9A -57.98(9) . . . . ?
C6A C1A C2A C3A -60.82(9) . . . . ?
C6A C1A C2A C7A 58.67(9) . . . . ?
C7A C2A C3A C4A -59.56(9) . . . . ?
C7A C9A C10A C6A -61.52(9) . . . . ?
C8A C4A C5A C6A -60.52(9) . . . . ?
C8A C9A C10A C6A 58.15(9) . . . . ?
O1B C1B C2B C3B -177.86(7) . . . . ?
O1B C1B C2B C7B 62.59(9) . . . . ?
O1B C1B C6B C5B -176.43(7) . . . . ?
O1B C1B C6B C10B -57.31(9) . . . . ?
O2B O1B C1B O3B 51.89(8) . . . . ?
O2B O1B C1B C2B 174.39(6) . . . . ?
O2B O1B C1B C6B -66.08(8) . . . . ?
O3B O4B C11B C12B -176.40(7) . . . . ?
O3B O4B C11B C13B 65.38(9) . . . . ?
O3B O4B C11B C14B -58.48(9) . . . . ?
O3B C1B C2B C3B -57.14(9) . . . . ?
O3B C1B C2B C7B -176.68(7) . . . . ?
O3B C1B C6B C5B 62.46(9) . . . . ?
O3B C1B C6B C10B -178.42(7) . . . . ?
O4B O3B C1B O1B 67.11(8) . . . . ?
O4B O3B C1B C2B -49.75(9) . . . . ?
O4B O3B C1B C6B -170.60(6) . . . . ?
C1B O3B O4B C11B -155.91(7) . . . . ?
C1B C2B C3B C4B -60.52(9) . . . . ?
C1B C2B C7B C9B 58.88(10) . . . . ?
C1B C6B C10B C9B -60.70(9) . . . . ?
C2B C1B C6B C5B -60.51(9) . . . . ?
C2B C1B C6B C10B 58.61(9) . . . . ?
C2B C3B C4B C5B 60.28(10) . . . . ?
C2B C3B C4B C8B -59.33(10) . . . . ?
C2B C7B C9B C8B 59.97(9) . . . . ?
C2B C7B C9B C10B -59.74(10) . . . . ?
C3B C2B C7B C9B -59.96(9) . . . . ?
C3B C4B C5B C6B -59.32(10) . . . . ?
C3B C4B C8B C9B 59.16(10) . . . . ?
C4B C5B C6B C1B 59.10(9) . . . . ?
C4B C5B C6B C10B -59.25(9) . . . . ?
C4B C8B C9B C7B -59.51(10) . . . . ?
C4B C8B C9B C10B 59.54(9) . . . . ?
C5B C4B C8B C9B -60.77(10) . . . . ?
C5B C6B C10B C9B 58.02(9) . . . . ?
C6B C1B C2B C3B 60.97(9) . . . . ?
C6B C1B C2B C7B -58.57(9) . . . . ?
C7B C2B C3B C4B 59.73(9) . . . . ?
C7B C9B C10B C6B 61.50(9) . . . . ?
C8B C4B C5B C6B 60.62(9) . . . . ?
C8B C9B C10B C6B -58.19(9) . . . . ?

loop_
_exptl_oxdiff_crystal_face_indexfrac_h
_exptl_oxdiff_crystal_face_indexfrac_k
_exptl_oxdiff_crystal_face_indexfrac_l
_exptl_oxdiff_crystal_face_x
_exptl_oxdiff_crystal_face_y
_exptl_oxdiff_crystal_face_z
-0.0006 1.0003 -0.9991 0.0400 0.0976 0.0021
0.0006 -1.0003 0.9991 -0.0400 -0.0976 -0.0021
0.9999 1.0002 0.0000 0.0291 0.0096 0.2506
-0.9999 -1.0002 -0.0000 -0.0291 -0.0096 -0.2506
-0.0004 0.0006 -1.0000 0.0683 0.0387 -0.0175
0.0004 -0.0006 1.0000 -0.0683 -0.0387 0.0175
-0.0002 0.9997 0.0008 -0.0283 0.0589 0.0196
0.0002 -0.9997 -0.0008 0.0283 -0.0589 -0.0196
0.0001 0.9991 1.0008 -0.0967 0.0202 0.0371
-0.0001 -0.9991 -1.0008 0.0967 -0.0202 -0.0371
